data_4063521
loop_
_publ_author_name
'Vicente, Jos\'e'
'Saura-Llamas, Isabel'
'Garc\'ia-L\'opez, Jos\'e-Antonio'
'Bautista, Delia'

_publ_section_title
;
 Insertion of Isocyanides, Isothiocyanates, and Carbon Monoxide into the
 Pd--C Bond of Cyclopalladated Complexes Containing Primary
 Arylalkylamines of Biological and Pharmaceutical Significance. Synthesis
 of Lactams and Cyclic Amidinium Salts Related to the Isoquinoline,
 Benzo[g]isoquinoline, and \b-Carboline Nuclei
;
_journal_issue 2
_journal_name_full Organometallics
_journal_page_first 448
_journal_page_last 464
_journal_paper_doi 10.1021/om800951k
_journal_volume 28
_journal_year 2009
_chemical_formula_sum 'C15 H13 N O3'
_chemical_formula_weight 255.26
_chemical_name_systematic
; 
 ? 
;
_space_group_IT_number 19
_symmetry_cell_setting orthorhombic
_symmetry_space_group_name_Hall 'P 2ac 2ab'
_symmetry_space_group_name_H-M 'P 21 21 21'
_atom_sites_solution_hydrogens geom
_atom_sites_solution_primary direct
_atom_sites_solution_secondary difmap
_audit_creation_method SHELXL-97
_cell_angle_alpha 90.00
_cell_angle_beta 90.00
_cell_angle_gamma 90.00
_cell_formula_units_Z 8
_cell_length_a 6.0656(3)
_cell_length_b 15.6690(8)
_cell_length_c 25.2834(14)
_cell_measurement_reflns_used 3231
_cell_measurement_temperature 100(2)
_cell_measurement_theta_max 26.73
_cell_measurement_theta_min 2.6
_cell_volume 2403.0(2)
_computing_cell_refinement 'Bruker SAINT'
_computing_data_collection 'Bruker SMART'
_computing_data_reduction 'Bruker SAINT'
_computing_molecular_graphics 'Bruker SHELXTL'
_computing_publication_material 'Bruker SHELXTL'
_computing_structure_refinement 'SHELXL-97 (Sheldrick, 1997)'
_computing_structure_solution 'SHELXS-97 (Sheldrick, 1990)'
_diffrn_ambient_temperature 100(2)
_diffrn_detector_area_resol_mean 8.26
_diffrn_measured_fraction_theta_full 0.999
_diffrn_measured_fraction_theta_max 0.970
_diffrn_measurement_device_type 'Bruker SMART APEX CCD'
_diffrn_measurement_method \w-scan
_diffrn_radiation_monochromator graphite
_diffrn_radiation_source 'fine-focus sealed tube'
_diffrn_radiation_type MoK\a
_diffrn_radiation_wavelength 0.71073
_diffrn_reflns_av_R_equivalents 0.0728
_diffrn_reflns_av_sigmaI/netI 0.0585
_diffrn_reflns_limit_h_max 8
_diffrn_reflns_limit_h_min -8
_diffrn_reflns_limit_k_max 20
_diffrn_reflns_limit_k_min -20
_diffrn_reflns_limit_l_max 33
_diffrn_reflns_limit_l_min -33
_diffrn_reflns_number 27919
_diffrn_reflns_theta_full 26.00
_diffrn_reflns_theta_max 28.14
_diffrn_reflns_theta_min 2.07
_exptl_absorpt_coefficient_mu 0.099
_exptl_absorpt_correction_type none
_exptl_crystal_colour colourless
_exptl_crystal_density_diffrn 1.411
_exptl_crystal_density_method 'not measured'
_exptl_crystal_description lath
_exptl_crystal_F_000 1072
_exptl_crystal_size_max 0.31
_exptl_crystal_size_mid 0.12
_exptl_crystal_size_min 0.07
_refine_diff_density_max 0.296
_refine_diff_density_min -0.342
_refine_diff_density_rms 0.052
_refine_ls_abs_structure_details 'Flack H D (1983), Acta Cryst. A39, 876-881'
_refine_ls_abs_structure_Flack -2.1(16)
_refine_ls_extinction_method none
_refine_ls_goodness_of_fit_ref 1.049
_refine_ls_hydrogen_treatment 'NH free, rigid methyls others riding'
_refine_ls_matrix_type full
_refine_ls_number_parameters 353
_refine_ls_number_reflns 3268
_refine_ls_number_restraints 1
_refine_ls_restrained_S_all 1.048
_refine_ls_R_factor_all 0.0742
_refine_ls_R_factor_gt 0.0534
_refine_ls_shift/su_max 0.000
_refine_ls_shift/su_mean 0.000
_refine_ls_structure_factor_coef Fsqd
_refine_ls_weighting_details 'calc w=1/[\s^2^(Fo^2^)+(0.0422P)^2^+0.0000P] where P=(Fo^2^+2Fc^2^)/3'
_refine_ls_weighting_scheme calc
_refine_ls_wR_factor_gt 0.0947
_refine_ls_wR_factor_ref 0.1005
_reflns_number_gt 2676
_reflns_number_total 3268
_reflns_threshold_expression >2sigma(I)
_cod_data_source_file om800951k_si_002.cif
_cod_data_source_block jae225m
_cod_depositor_comments
;
The following automatic conversions were performed:

'_symmetry_cell_setting' value 'Orthorhombic' changed to
'orthorhombic' according to the built-in table from CIF Core
dictionary named 'cif_core.dic' version 2.4.1 from 2010-06-29.

Automatic conversion script
Id: cif_fix_values 1715 2011-07-08 13:25:40Z adriana 
;
_cod_original_sg_symbol_H-M 'P 2(1)2(1)2(1)'
_cod_database_code 4063521

loop_
_symmetry_equiv_pos_as_xyz
'x, y, z'
'-x+1/2, -y, z+1/2'
'-x, y+1/2, -z+1/2'
'x+1/2, -y+1/2, -z'

loop_
_atom_site_label
_atom_site_type_symbol
_atom_site_fract_x
_atom_site_fract_y
_atom_site_fract_z
_atom_site_U_iso_or_equiv
_atom_site_adp_type
_atom_site_occupancy
_atom_site_symmetry_multiplicity
_atom_site_calc_flag
_atom_site_refinement_flags
_atom_site_disorder_assembly
_atom_site_disorder_group
N1 N 0.5230(4) 0.33360(16) 0.77897(10) 0.0169(6) Uani 1 1 d D . .
H01 H 0.551(5) 0.3132(18) 0.7480(9) 0.018(9) Uiso 1 1 d D . .
O1 O 0.8105(3) 0.26305(12) 0.81418(7) 0.0185(5) Uani 1 1 d . . .
O2 O 0.2696(4) 0.35672(12) 0.69303(8) 0.0215(5) Uani 1 1 d . . .
O3 O 0.0158(3) 0.43065(12) 0.73821(7) 0.0191(5) Uani 1 1 d . . .
C1 C 0.6498(5) 0.31029(17) 0.81986(11) 0.0140(6) Uani 1 1 d . . .
C2 C 0.5839(5) 0.34225(18) 0.87331(11) 0.0137(6) Uani 1 1 d . . .
C3 C 0.7211(5) 0.32784(17) 0.91520(11) 0.0154(6) Uani 1 1 d . . .
H3 H 0.8603 0.3017 0.9094 0.018 Uiso 1 1 calc R . .
C4 C 0.6591(5) 0.35131(18) 0.96706(12) 0.0145(6) Uani 1 1 d . . .
C5 C 0.7931(5) 0.33124(18) 1.01155(11) 0.0174(7) Uani 1 1 d . . .
H5 H 0.9330 0.3053 1.0064 0.021 Uiso 1 1 calc R . .
C6 C 0.7217(5) 0.34910(19) 1.06153(12) 0.0208(7) Uani 1 1 d . . .
H6 H 0.8105 0.3345 1.0911 0.025 Uiso 1 1 calc R . .
C7 C 0.5164(5) 0.3892(2) 1.06923(11) 0.0207(7) Uani 1 1 d . . .
H7 H 0.4680 0.4012 1.1042 0.025 Uiso 1 1 calc R . .
C8 C 0.3847(5) 0.41142(19) 1.02726(11) 0.0198(7) Uani 1 1 d . . .
H8 H 0.2486 0.4399 1.0332 0.024 Uiso 1 1 calc R . .
C9 C 0.4521(5) 0.39179(18) 0.97502(11) 0.0150(6) Uani 1 1 d . . .
C10 C 0.3153(5) 0.40793(18) 0.93054(11) 0.0164(7) Uani 1 1 d . . .
H10 H 0.1794 0.4371 0.9354 0.020 Uiso 1 1 calc R . .
C11 C 0.3759(5) 0.38215(18) 0.88064(11) 0.0150(7) Uani 1 1 d . . .
C12 C 0.2219(5) 0.3887(2) 0.83412(10) 0.0189(7) Uani 1 1 d . . .
H12A H 0.1238 0.4386 0.8388 0.023 Uiso 1 1 calc R . .
H12B H 0.1287 0.3369 0.8324 0.023 Uiso 1 1 calc R . .
C13 C 0.3494(4) 0.39802(19) 0.78274(11) 0.0180(6) Uani 1 1 d . . .
H13 H 0.4209 0.4555 0.7826 0.022 Uiso 1 1 calc R . .
C14 C 0.2089(5) 0.39055(18) 0.73299(12) 0.0172(6) Uani 1 1 d . . .
C15 C -0.1223(5) 0.42885(19) 0.69129(11) 0.0191(7) Uani 1 1 d . . .
H15A H -0.0462 0.4578 0.6622 0.029 Uiso 1 1 calc R . .
H15B H -0.2617 0.4581 0.6987 0.029 Uiso 1 1 calc R . .
H15C H -0.1520 0.3695 0.6814 0.029 Uiso 1 1 calc R . .
N2 N -0.0114(4) 0.17858(16) 0.72175(10) 0.0141(5) Uani 1 1 d D . .
H02 H -0.050(7) 0.199(2) 0.7516(10) 0.055(14) Uiso 1 1 d D . .
O4 O -0.3265(3) 0.22967(12) 0.68589(7) 0.0168(5) Uani 1 1 d . . .
O5 O 0.2166(4) 0.14351(14) 0.80982(8) 0.0280(6) Uani 1 1 d . . .
O6 O 0.5088(3) 0.09372(12) 0.76513(7) 0.0175(5) Uani 1 1 d . . .
C21 C -0.1494(5) 0.19053(17) 0.68089(11) 0.0129(6) Uani 1 1 d . . .
C22 C -0.0795(5) 0.15544(18) 0.62883(11) 0.0134(6) Uani 1 1 d . . .
C23 C -0.2036(5) 0.17474(17) 0.58503(11) 0.0153(7) Uani 1 1 d . . .
H23 H -0.3355 0.2067 0.5891 0.018 Uiso 1 1 calc R . .
C24 C -0.1388(5) 0.14790(18) 0.53394(12) 0.0165(7) Uani 1 1 d . . .
C25 C -0.2595(6) 0.16955(18) 0.48800(11) 0.0204(7) Uani 1 1 d . . .
H25 H -0.3943 0.1999 0.4913 0.025 Uiso 1 1 calc R . .
C26 C -0.1851(5) 0.1475(2) 0.43903(12) 0.0221(7) Uani 1 1 d . . .
H26 H -0.2670 0.1629 0.4085 0.027 Uiso 1 1 calc R . .
C27 C 0.0142(5) 0.1016(2) 0.43391(12) 0.0238(7) Uani 1 1 d . . .
H27 H 0.0667 0.0872 0.3997 0.029 Uiso 1 1 calc R . .
C28 C 0.1325(5) 0.07777(19) 0.47726(11) 0.0217(7) Uani 1 1 d . . .
H28 H 0.2641 0.0457 0.4729 0.026 Uiso 1 1 calc R . .
C29 C 0.0615(5) 0.10016(18) 0.52866(11) 0.0149(6) Uani 1 1 d . . .
C30 C 0.1809(5) 0.07885(17) 0.57509(11) 0.0166(7) Uani 1 1 d . . .
H30 H 0.3115 0.0458 0.5719 0.020 Uiso 1 1 calc R . .
C31 C 0.1137(5) 0.10442(18) 0.62421(11) 0.0131(6) Uani 1 1 d . . .
C32 C 0.2367(5) 0.08117(16) 0.67422(10) 0.0128(6) Uani 1 1 d . . .
H32A H 0.3939 0.0709 0.6658 0.015 Uiso 1 1 calc R . .
H32B H 0.1747 0.0279 0.6892 0.015 Uiso 1 1 calc R . .
C33 C 0.2184(4) 0.15242(17) 0.71470(10) 0.0113(6) Uani 1 1 d . . .
H33 H 0.3031 0.2026 0.7012 0.014 Uiso 1 1 calc R . .
C34 C 0.3085(5) 0.12947(17) 0.76881(12) 0.0144(6) Uani 1 1 d . . .
C35 C 0.6211(5) 0.07914(19) 0.81503(11) 0.0201(7) Uani 1 1 d . . .
H35A H 0.6025 0.1291 0.8379 0.030 Uiso 1 1 calc R . .
H35B H 0.7784 0.0696 0.8085 0.030 Uiso 1 1 calc R . .
H35C H 0.5581 0.0288 0.8324 0.030 Uiso 1 1 calc R . .

loop_
_atom_site_aniso_label
_atom_site_aniso_U_11
_atom_site_aniso_U_22
_atom_site_aniso_U_33
_atom_site_aniso_U_23
_atom_site_aniso_U_13
_atom_site_aniso_U_12
N1 0.0177(14) 0.0225(14) 0.0104(13) -0.0035(11) 0.0027(11) 0.0041(12)
O1 0.0129(11) 0.0245(11) 0.0181(11) -0.0072(9) -0.0001(9) 0.0052(10)
O2 0.0248(12) 0.0249(11) 0.0150(11) -0.0045(9) -0.0023(10) 0.0073(11)
O3 0.0178(11) 0.0246(12) 0.0149(11) -0.0021(9) -0.0037(9) 0.0046(10)
C1 0.0114(15) 0.0155(14) 0.0150(16) -0.0029(12) -0.0010(13) -0.0056(13)
C2 0.0132(15) 0.0146(15) 0.0132(15) -0.0002(13) 0.0013(12) -0.0018(13)
C3 0.0105(15) 0.0148(15) 0.0208(16) -0.0020(12) 0.0026(13) -0.0002(13)
C4 0.0130(15) 0.0149(14) 0.0158(15) 0.0014(13) 0.0020(13) -0.0030(13)
C5 0.0152(16) 0.0178(15) 0.0192(16) 0.0005(12) -0.0022(14) 0.0006(13)
C6 0.0231(17) 0.0236(17) 0.0158(16) 0.0024(13) -0.0048(14) -0.0034(15)
C7 0.0248(17) 0.0268(17) 0.0105(15) -0.0031(13) -0.0010(13) -0.0047(15)
C8 0.0167(15) 0.0251(16) 0.0175(16) -0.0046(14) 0.0060(14) -0.0017(14)
C9 0.0168(15) 0.0127(15) 0.0155(16) 0.0004(13) 0.0012(13) -0.0038(13)
C10 0.0100(15) 0.0205(15) 0.0188(16) -0.0019(13) 0.0036(12) 0.0020(13)
C11 0.0127(15) 0.0156(15) 0.0168(16) 0.0000(12) 0.0005(12) -0.0019(13)
C12 0.0122(14) 0.0298(17) 0.0146(15) -0.0005(13) 0.0023(12) 0.0040(14)
C13 0.0156(14) 0.0212(15) 0.0172(15) -0.0004(13) 0.0008(12) 0.0023(13)
C14 0.0177(15) 0.0137(15) 0.0201(16) 0.0038(13) 0.0014(13) 0.0009(13)
C15 0.0181(15) 0.0194(16) 0.0199(16) 0.0016(13) -0.0036(13) 0.0009(13)
N2 0.0114(12) 0.0202(14) 0.0108(13) -0.0028(11) 0.0005(11) 0.0021(11)
O4 0.0092(10) 0.0231(11) 0.0181(11) -0.0018(9) -0.0001(9) 0.0030(9)
O5 0.0220(12) 0.0478(14) 0.0143(12) -0.0016(10) -0.0009(10) 0.0118(12)
O6 0.0134(10) 0.0224(11) 0.0167(11) -0.0021(9) -0.0029(9) 0.0042(9)
C21 0.0111(15) 0.0129(14) 0.0146(16) -0.0001(12) 0.0043(13) -0.0014(12)
C22 0.0090(14) 0.0145(15) 0.0167(16) 0.0009(13) 0.0024(12) -0.0025(12)
C23 0.0120(15) 0.0153(15) 0.0188(16) 0.0017(12) 0.0014(13) 0.0008(13)
C24 0.0171(16) 0.0152(15) 0.0174(16) 0.0001(13) -0.0019(13) -0.0016(14)
C25 0.0212(17) 0.0204(16) 0.0197(16) 0.0014(13) -0.0027(14) -0.0009(14)
C26 0.0229(17) 0.0278(18) 0.0156(16) 0.0021(13) -0.0071(14) -0.0039(16)
C27 0.0278(18) 0.0285(18) 0.0151(16) -0.0032(14) 0.0073(14) -0.0039(16)
C28 0.0198(16) 0.0232(17) 0.0222(17) -0.0041(14) -0.0003(14) -0.0014(14)
C29 0.0118(14) 0.0162(14) 0.0167(16) 0.0004(13) 0.0039(12) -0.0020(13)
C30 0.0133(15) 0.0163(15) 0.0201(16) -0.0029(12) 0.0002(13) 0.0022(13)
C31 0.0124(14) 0.0133(14) 0.0135(15) -0.0001(12) -0.0016(12) -0.0025(13)
C32 0.0085(13) 0.0163(14) 0.0136(14) 0.0021(11) 0.0013(11) -0.0002(11)
C33 0.0051(12) 0.0146(14) 0.0142(14) -0.0001(11) 0.0017(11) -0.0016(11)
C34 0.0147(14) 0.0124(14) 0.0160(15) -0.0011(11) -0.0007(13) -0.0018(12)
C35 0.0153(15) 0.0231(16) 0.0219(16) 0.0006(14) -0.0064(13) 0.0016(14)

loop_
_atom_type_symbol
_atom_type_description
_atom_type_scat_dispersion_real
_atom_type_scat_dispersion_imag
_atom_type_scat_source
C C 0.0033 0.0016 'International Tables Vol C Tables 4.2.6.8 and 6.1.1.4'
H H 0.0000 0.0000 'International Tables Vol C Tables 4.2.6.8 and 6.1.1.4'
N N 0.0061 0.0033 'International Tables Vol C Tables 4.2.6.8 and 6.1.1.4'
O O 0.0106 0.0060 'International Tables Vol C Tables 4.2.6.8 and 6.1.1.4'

loop_
_geom_angle_atom_site_label_1
_geom_angle_atom_site_label_2
_geom_angle_atom_site_label_3
_geom_angle
_geom_angle_site_symmetry_1
_geom_angle_site_symmetry_3
_geom_angle_publ_flag
C1 N1 C13 123.5(2) . . ?
C14 O3 C15 114.6(2) . . ?
O1 C1 N1 121.9(3) . . ?
O1 C1 C2 121.2(3) . . ?
N1 C1 C2 116.9(3) . . ?
C3 C2 C11 120.9(3) . . ?
C3 C2 C1 118.8(3) . . ?
C11 C2 C1 120.2(3) . . ?
C2 C3 C4 121.0(3) . . ?
C3 C4 C9 118.9(3) . . ?
C3 C4 C5 121.6(3) . . ?
C9 C4 C5 119.4(3) . . ?
C6 C5 C4 120.4(3) . . ?
C5 C6 C7 120.0(3) . . ?
C8 C7 C6 121.4(3) . . ?
C7 C8 C9 119.8(3) . . ?
C8 C9 C10 122.1(3) . . ?
C8 C9 C4 119.0(3) . . ?
C10 C9 C4 118.9(3) . . ?
C11 C10 C9 121.2(3) . . ?
C10 C11 C2 119.1(3) . . ?
C10 C11 C12 122.1(3) . . ?
C2 C11 C12 118.6(2) . . ?
C11 C12 C13 111.0(2) . . ?
N1 C13 C12 110.8(2) . . ?
N1 C13 C14 107.2(2) . . ?
C12 C13 C14 114.4(2) . . ?
O2 C14 O3 124.1(3) . . ?
O2 C14 C13 123.9(3) . . ?
O3 C14 C13 111.9(2) . . ?
C21 N2 C33 122.6(2) . . ?
C34 O6 C35 115.5(2) . . ?
O4 C21 N2 122.0(3) . . ?
O4 C21 C22 121.2(3) . . ?
N2 C21 C22 116.8(2) . . ?
C23 C22 C31 120.6(3) . . ?
C23 C22 C21 118.4(3) . . ?
C31 C22 C21 121.0(3) . . ?
C22 C23 C24 121.3(3) . . ?
C23 C24 C25 122.4(3) . . ?
C23 C24 C29 118.4(3) . . ?
C25 C24 C29 119.2(3) . . ?
C26 C25 C24 120.9(3) . . ?
C25 C26 C27 119.7(3) . . ?
C28 C27 C26 121.1(3) . . ?
C27 C28 C29 120.8(3) . . ?
C28 C29 C30 123.2(3) . . ?
C28 C29 C24 118.3(3) . . ?
C30 C29 C24 118.6(3) . . ?
C31 C30 C29 122.0(3) . . ?
C30 C31 C22 119.0(3) . . ?
C30 C31 C32 122.8(3) . . ?
C22 C31 C32 118.2(3) . . ?
C31 C32 C33 110.5(2) . . ?
N2 C33 C34 107.4(2) . . ?
N2 C33 C32 110.9(2) . . ?
C34 C33 C32 114.0(2) . . ?
O5 C34 O6 124.0(3) . . ?
O5 C34 C33 124.8(3) . . ?
O6 C34 C33 111.3(2) . . ?

loop_
_geom_bond_atom_site_label_1
_geom_bond_atom_site_label_2
_geom_bond_distance
_geom_bond_site_symmetry_2
_geom_bond_publ_flag
N1 C1 1.339(4) . ?
N1 C13 1.461(4) . ?
O1 C1 1.232(3) . ?
O2 C14 1.199(3) . ?
O3 C14 1.336(3) . ?
O3 C15 1.452(3) . ?
C1 C2 1.496(4) . ?
C2 C3 1.366(4) . ?
C2 C11 1.420(4) . ?
C3 C4 1.413(4) . ?
C4 C9 1.421(4) . ?
C4 C5 1.423(4) . ?
C5 C6 1.365(4) . ?
C6 C7 1.409(4) . ?
C7 C8 1.373(4) . ?
C8 C9 1.417(4) . ?
C9 C10 1.420(4) . ?
C10 C11 1.375(4) . ?
C11 C12 1.506(4) . ?
C12 C13 1.519(4) . ?
C13 C14 1.524(4) . ?
N2 C21 1.343(4) . ?
N2 C33 1.464(3) . ?
O4 C21 1.243(3) . ?
O5 C34 1.198(3) . ?
O6 C34 1.341(3) . ?
O6 C35 1.452(3) . ?
C21 C22 1.488(4) . ?
C22 C23 1.373(4) . ?
C22 C31 1.423(4) . ?
C23 C24 1.414(4) . ?
C24 C25 1.414(4) . ?
C24 C29 1.433(4) . ?
C25 C26 1.362(4) . ?
C26 C27 1.412(4) . ?
C27 C28 1.362(4) . ?
C28 C29 1.413(4) . ?
C29 C30 1.419(4) . ?
C30 C31 1.367(4) . ?
C31 C32 1.513(4) . ?
C32 C33 1.519(3) . ?
C33 C34 1.516(4) . ?

loop_
_geom_hbond_atom_site_label_D
_geom_hbond_atom_site_label_H
_geom_hbond_atom_site_label_A
_geom_hbond_distance_DH
_geom_hbond_distance_HA
_geom_hbond_distance_DA
_geom_hbond_angle_DHA
_geom_hbond_site_symmetry_A
C15 H15C O4 0.98 2.44 3.361(4) 157.2 .
C33 H33 O2 1.00 2.43 3.263(3) 140.1 .
C13 H13 O6 1.00 2.52 3.407(4) 148.2 3_656
C12 H12B O1 0.99 2.30 3.218(4) 154.3 1_455
N2 H02 O1 0.85(2) 2.06(3) 2.895(3) 168(4) 1_455
N1 H01 O4 0.86(2) 2.17(2) 3.004(3) 161(3) 1_655

loop_
_geom_torsion_atom_site_label_1
_geom_torsion_atom_site_label_2
_geom_torsion_atom_site_label_3
_geom_torsion_atom_site_label_4
_geom_torsion
_geom_torsion_site_symmetry_1
_geom_torsion_site_symmetry_2
_geom_torsion_site_symmetry_3
_geom_torsion_site_symmetry_4
_geom_torsion_publ_flag
C13 N1 C1 O1 -171.7(3) . . . . ?
C13 N1 C1 C2 10.0(4) . . . . ?
O1 C1 C2 C3 8.7(4) . . . . ?
N1 C1 C2 C3 -173.0(3) . . . . ?
O1 C1 C2 C11 -167.5(3) . . . . ?
N1 C1 C2 C11 10.8(4) . . . . ?
C11 C2 C3 C4 0.7(4) . . . . ?
C1 C2 C3 C4 -175.4(2) . . . . ?
C2 C3 C4 C9 -1.1(4) . . . . ?
C2 C3 C4 C5 175.4(3) . . . . ?
C3 C4 C5 C6 -175.2(3) . . . . ?
C9 C4 C5 C6 1.3(4) . . . . ?
C4 C5 C6 C7 -1.3(4) . . . . ?
C5 C6 C7 C8 -0.2(5) . . . . ?
C6 C7 C8 C9 1.7(5) . . . . ?
C7 C8 C9 C10 175.5(3) . . . . ?
C7 C8 C9 C4 -1.7(4) . . . . ?
C3 C4 C9 C8 176.8(3) . . . . ?
C5 C4 C9 C8 0.2(4) . . . . ?
C3 C4 C9 C10 -0.5(4) . . . . ?
C5 C4 C9 C10 -177.1(3) . . . . ?
C8 C9 C10 C11 -174.7(3) . . . . ?
C4 C9 C10 C11 2.6(4) . . . . ?
C9 C10 C11 C2 -3.0(4) . . . . ?
C9 C10 C11 C12 172.2(3) . . . . ?
C3 C2 C11 C10 1.3(4) . . . . ?
C1 C2 C11 C10 177.4(3) . . . . ?
C3 C2 C11 C12 -174.0(3) . . . . ?
C1 C2 C11 C12 2.1(4) . . . . ?
C10 C11 C12 C13 152.6(3) . . . . ?
C2 C11 C12 C13 -32.2(4) . . . . ?
C1 N1 C13 C12 -40.8(4) . . . . ?
C1 N1 C13 C14 -166.3(3) . . . . ?
C11 C12 C13 N1 49.2(3) . . . . ?
C11 C12 C13 C14 170.6(2) . . . . ?
C15 O3 C14 O2 1.4(4) . . . . ?
C15 O3 C14 C13 177.6(2) . . . . ?
N1 C13 C14 O2 -19.7(4) . . . . ?
C12 C13 C14 O2 -143.0(3) . . . . ?
N1 C13 C14 O3 164.1(2) . . . . ?
C12 C13 C14 O3 40.8(3) . . . . ?
C33 N2 C21 O4 -164.3(3) . . . . ?
C33 N2 C21 C22 15.1(4) . . . . ?
O4 C21 C22 C23 6.7(4) . . . . ?
N2 C21 C22 C23 -172.7(3) . . . . ?
O4 C21 C22 C31 -174.5(2) . . . . ?
N2 C21 C22 C31 6.1(4) . . . . ?
C31 C22 C23 C24 -2.8(4) . . . . ?
C21 C22 C23 C24 176.0(3) . . . . ?
C22 C23 C24 C25 -177.7(3) . . . . ?
C22 C23 C24 C29 -0.4(4) . . . . ?
C23 C24 C25 C26 175.7(3) . . . . ?
C29 C24 C25 C26 -1.6(4) . . . . ?
C24 C25 C26 C27 0.6(5) . . . . ?
C25 C26 C27 C28 1.0(5) . . . . ?
C26 C27 C28 C29 -1.6(5) . . . . ?
C27 C28 C29 C30 -178.4(3) . . . . ?
C27 C28 C29 C24 0.5(4) . . . . ?
C23 C24 C29 C28 -176.3(3) . . . . ?
C25 C24 C29 C28 1.0(4) . . . . ?
C23 C24 C29 C30 2.6(4) . . . . ?
C25 C24 C29 C30 -180.0(3) . . . . ?
C28 C29 C30 C31 177.1(3) . . . . ?
C24 C29 C30 C31 -1.8(4) . . . . ?
C29 C30 C31 C22 -1.3(4) . . . . ?
C29 C30 C31 C32 179.0(3) . . . . ?
C23 C22 C31 C30 3.6(4) . . . . ?
C21 C22 C31 C30 -175.2(3) . . . . ?
C23 C22 C31 C32 -176.6(3) . . . . ?
C21 C22 C31 C32 4.6(4) . . . . ?
C30 C31 C32 C33 146.9(3) . . . . ?
C22 C31 C32 C33 -32.8(3) . . . . ?
C21 N2 C33 C34 -169.5(3) . . . . ?
C21 N2 C33 C32 -44.3(4) . . . . ?
C31 C32 C33 N2 50.2(3) . . . . ?
C31 C32 C33 C34 171.6(2) . . . . ?
C35 O6 C34 O5 -5.3(4) . . . . ?
C35 O6 C34 C33 172.6(2) . . . . ?
N2 C33 C34 O5 -10.5(4) . . . . ?
C32 C33 C34 O5 -133.9(3) . . . . ?
N2 C33 C34 O6 171.5(2) . . . . ?
C32 C33 C34 O6 48.2(3) . . . . ?
